data_7206476
loop_
_publ_author_name
'Jalilian, Ehsan'
'Lidin, Sven'

_publ_section_title
;
 Size matters---sometimes. The
 [CuxIy](y&#x2212;x)&#x2212;(NR4)+(y&#x2212;x) systems
;
_journal_issue 19
_journal_name_full CrystEngComm
_journal_page_first 5730
_journal_paper_doi 10.1039/c1ce05118k
_journal_volume 13
_journal_year 2011
_chemical_formula_moiety 'Cu6 I9, 3(C20 H44 N)'
_chemical_formula_sum 'C60 H132 Cu6 I9 N3'
_chemical_formula_weight 2419.2
_chemical_name_systematic ' ?'
_space_group_IT_number 4
_symmetry_cell_setting monoclinic
_symmetry_space_group_name_Hall 'P 2yb'
_symmetry_space_group_name_H-M 'P 1 21 1'
_cell_angle_alpha 90
_cell_angle_beta 110.4329(15)
_cell_angle_gamma 90
_cell_formula_units_Z 2
_cell_length_a 12.53840(10)
_cell_length_b 24.4794(4)
_cell_length_c 14.7686(2)
_cell_measurement_reflns_used 27604
_cell_measurement_temperature 100
_cell_measurement_theta_max 33.1415
_cell_measurement_theta_min 3.6206
_cell_volume 4247.76(10)
_computing_cell_refinement '<i>CrysAlis RED</i> (Oxford Diffraction, 2008)'
_computing_data_collection '<i>CrysAlis CCD</i> (Oxford Diffraction, 2008)'
_computing_data_reduction '<i>CrysAlis RED</i> (Oxford Diffraction, 2008)'
_computing_molecular_graphics '<i>Diamond</i> (Brandenburg, 1999)'
_computing_publication_material '<i>Jana2000</i> (Petricek, Dusek & Palatinus, 2000)'
_computing_structure_refinement '<i>Jana2000</i> (Petricek, Dusek & Palatinus, 2000)'
_computing_structure_solution '<i>Superflip</i> (Oszlanyi & Suto, 2004)'
_diffrn_ambient_temperature 100
_diffrn_detector_area_resol_mean 16.0
_diffrn_measured_fraction_theta_full 0.99
_diffrn_measured_fraction_theta_max 0.96
_diffrn_measurement_device_type 'Excalibur3 with Sapphire-3 CCD'
_diffrn_measurement_method '\w scans at diffrent \f'
_diffrn_radiation_monochromator graphite
_diffrn_radiation_source 'Fine- focus sealed tube'
_diffrn_radiation_type 'Mo K\a'
_diffrn_radiation_wavelength 0.71069
_diffrn_reflns_av_R_equivalents 0.0588
_diffrn_reflns_av_sigmaI/netI 0.1115
_diffrn_reflns_limit_h_max 19
_diffrn_reflns_limit_h_min -19
_diffrn_reflns_limit_k_max 33
_diffrn_reflns_limit_k_min -36
_diffrn_reflns_limit_l_max 22
_diffrn_reflns_limit_l_min -22
_diffrn_reflns_number 80809
_diffrn_reflns_theta_full 32.39
_diffrn_reflns_theta_max 33.22
_diffrn_reflns_theta_min 3.63
_diffrn_standards_number 0
_exptl_absorpt_coefficient_mu 4.778
_exptl_absorpt_correction_T_max 0.946
_exptl_absorpt_correction_T_min 0.650
_exptl_absorpt_correction_type gaussian
_exptl_absorpt_process_details '<i>CrysAlis RED</i> (Oxford Diffraction, 2008)'
_exptl_crystal_colour colorless
_exptl_crystal_density_diffrn 1.8908
_exptl_crystal_description Flake
_exptl_crystal_F_000 2328
_exptl_crystal_size_max 0.2052
_exptl_crystal_size_mid 0.1766
_exptl_crystal_size_min 0.0235
_exptl_crystal_size_rad 0.1766
_refine_diff_density_max 0.51
_refine_diff_density_min -0.34
_refine_ls_abs_structure_details 'Flack (1983), <b>12179 Friedel pairs</b>'
_refine_ls_abs_structure_Flack 0.0044(5)
_refine_ls_extinction_coef 6100(300)
_refine_ls_extinction_method 'B-C type 1 Gaussian isotropic (Becker & Coppens, 1974)'
_refine_ls_goodness_of_fit_gt 0.74
_refine_ls_goodness_of_fit_ref 0.74
_refine_ls_hydrogen_treatment constr
_refine_ls_number_constraints 529
_refine_ls_number_parameters 924
_refine_ls_number_reflns 17600
_refine_ls_number_restraints 0
_refine_ls_R_factor_all 0.0324
_refine_ls_R_factor_gt 0.0324
_refine_ls_shift/su_max 0.0489
_refine_ls_shift/su_mean 0.0007
_refine_ls_structure_factor_coef Fsqd
_refine_ls_weighting_details w=1/(\s^2^(I)+0.0025000002I^2^)
_refine_ls_weighting_scheme sigma
_refine_ls_wR_factor_gt 0.0641
_refine_ls_wR_factor_ref 0.0649
_reflns_number_gt 17600
_reflns_number_total 28807
_reflns_threshold_expression I>3\s(I)
_cod_data_source_file c1ce05118k.txt
_cod_data_source_block (V)
_cod_depositor_comments
;
The following automatic conversions were performed:

'_exptl_absorpt_correction_type' value 'Gaussian' changed to
'gaussian' according to
/home/saulius/struct/CIF-dictionaries/cif_core.dic dictionary named
'cif_core.dic' version 2.4.1 from 2010-06-29.

Automatic conversion script
Id: cif_fix_values 1715 2011-07-08 13:25:40Z adriana 
;
_cod_database_code 7206476

loop_
_symmetry_equiv_pos_site_id
_symmetry_equiv_pos_as_xyz
1 x,y,z
2 -x,y+1/2,-z

loop_
_atom_site_label
_atom_site_type_symbol
_atom_site_fract_x
_atom_site_fract_y
_atom_site_fract_z
_atom_site_adp_type
_atom_site_U_iso_or_equiv
_atom_site_symmetry_multiplicity
_atom_site_occupancy
_atom_site_calc_flag
I1 I 0.36081(7) 0.356915 0.87327(6) Uani 0.0154(3) 2 1 d
I2 I 0.53471(7) 0.33826(6) 1.16831(6) Uani 0.0202(4) 2 1 d
I3 I 0.73501(7) 0.33217(5) 0.96475(6) Uani 0.0184(4) 2 1 d
I4 I 0.58088(7) 0.48316(5) 1.01609(7) Uani 0.0207(4) 2 1 d
I5 I 0.24485(7) 0.52491(5) 0.76239(7) Uani 0.0186(4) 2 1 d
I6 I 0.25855(7) 0.47480(6) 1.04765(6) Uani 0.0190(4) 2 1 d
I7 I 0.49840(8) 0.26232(6) 0.69163(7) Uani 0.0232(4) 2 1 d
I8 I 0.16648(7) 0.37348(5) 0.58491(6) Uani 0.0176(3) 2 1 d
I9 I 0.52328(7) 0.43488(6) 0.70542(7) Uani 0.0195(4) 2 1 d
Cu1 Cu 0.35894(6) 0.46774(6) 0.91080(6) Uani 0.0223(3) 2 1 d
Cu2 Cu 0.55794(7) 0.34564(6) 0.81507(6) Uani 0.0312(3) 2 1 d
Cu3 Cu 0.31828(6) 0.43450(6) 0.72105(6) Uani 0.0253(3) 2 1 d
Cu4 Cu 0.57459(7) 0.37293(6) 1.01093(7) Uani 0.0260(3) 2 1 d
Cu5 Cu 0.44071(7) 0.42274(6) 1.07828(7) Uani 0.0302(3) 2 1 d
Cu6 Cu 0.36367(8) 0.33944(7) 0.67938(7) Uani 0.0428(4) 2 1 d
N1 N 0.5596(4) 0.1648(2) 0.0152(4) Uani 0.0156(17) 2 1 d
C1a1 C 0.6429(5) 0.2050(3) 0.0816(4) Uani 0.018(2) 2 1 d
C1a2 C 0.7484(5) 0.1796(3) 0.1537(5) Uani 0.025(2) 2 1 d
C1a3 C 0.8312(6) 0.2231(3) 0.2099(5) Uani 0.031(3) 2 1 d
C1a4 C 0.9425(6) 0.1993(3) 0.2784(6) Uani 0.038(3) 2 1 d
C1a5 C 1.0094(7) 0.1677(4) 0.2286(7) Uani 0.056(4) 2 1 d
C1b1 C 0.6177(5) 0.1299(3) -0.0390(5) Uani 0.019(2) 2 1 d
C1b2 C 0.6747(5) 0.1623(3) -0.0963(5) Uani 0.024(2) 2 1 d
C1b3 C 0.7384(6) 0.1256(3) -0.1438(6) Uani 0.029(3) 2 1 d
C1b4 C 0.7971(6) 0.1565(3) -0.2023(6) Uani 0.034(3) 2 1 d
C1b5 C 0.8829(7) 0.1987(3) -0.1444(7) Uani 0.042(4) 2 1 d
C1c1 C 0.4631(5) 0.1978(3) -0.0545(4) Uani 0.018(2) 2 1 d
C1c2 C 0.3786(5) 0.1654(3) -0.1366(5) Uani 0.019(2) 2 1 d
C1c3 C 0.2722(5) 0.1994(3) -0.1876(5) Uani 0.021(2) 2 1 d
C1c4 C 0.1944(5) 0.1716(3) -0.2800(5) Uani 0.025(2) 2 1 d
C1c5 C 0.0868(5) 0.2039(3) -0.3315(6) Uani 0.034(3) 2 1 d
C1d1 C 0.5152(5) 0.1256(3) 0.0737(4) Uani 0.015(2) 2 1 d
C1d2 C 0.4594(6) 0.1505(3) 0.1394(6) Uani 0.034(3) 2 1 d
C1d3 C 0.4253(5) 0.1059(3) 0.1955(5) Uani 0.023(2) 2 1 d
C1d4 C 0.3659(8) 0.1264(4) 0.2613(7) Uani 0.060(5) 2 1 d
C1d5 C 0.3298(6) 0.0817(3) 0.3150(6) Uani 0.034(3) 2 1 d
N2 N 0.9206(4) 0.4123(2) 0.7745(4) Uani 0.0145(17) 2 1 d
C2a1 C 0.8637(5) 0.4455(3) 0.8309(4) Uani 0.015(2) 2 1 d
C2a2 C 0.9268(5) 0.4954(3) 0.8823(5) Uani 0.022(2) 2 1 d
C2a3 C 0.8691(5) 0.5173(3) 0.9512(5) Uani 0.020(2) 2 1 d
C2a4 C 0.9253(6) 0.5679(3) 1.0040(6) Uani 0.034(3) 2 1 d
C2a5 C 0.8656(7) 0.5897(4) 1.0707(6) Uani 0.040(3) 2 1 d
C2b1 C 1.0324(5) 0.3876(3) 0.8405(4) Uani 0.015(2) 2 1 d
C2b2 C 1.0201(5) 0.3550(3) 0.9258(4) Uani 0.020(2) 2 1 d
C2b3 C 1.1229(5) 0.3184(3) 0.9737(5) Uani 0.019(2) 2 1 d
C2b4 C 1.1155(5) 0.2896(3) 1.0617(5) Uani 0.030(3) 2 1 d
C2b5 C 1.2104(6) 0.2492(3) 1.1051(6) Uani 0.036(3) 2 1 d
C2c1 C 0.9505(5) 0.4475(3) 0.7027(4) Uani 0.016(2) 2 1 d
C2c2 C 0.8503(5) 0.4749(3) 0.6279(4) Uani 0.021(2) 2 1 d
C2c3 C 0.8888(5) 0.5224(3) 0.5801(5) Uani 0.022(2) 2 1 d
C2c4 C 0.9577(5) 0.5072(3) 0.5166(5) Uani 0.025(2) 2 1 d
C2c5 C 0.9823(7) 0.5569(4) 0.4637(6) Uani 0.044(4) 2 1 d
C2d1 C 0.8370(4) 0.3679(3) 0.7231(4) Uani 0.0150(19) 2 1 d
C2d2 C 0.8823(5) 0.3244(3) 0.6738(4) Uani 0.020(2) 2 1 d
C2d3 C 0.7872(5) 0.2863(3) 0.6118(5) Uani 0.028(3) 2 1 d
C2d4 C 0.7028(6) 0.3131(3) 0.5238(6) Uiso 0.0354(19) 2 1 d
N3 N 0.3269(4) 0.4450(2) 0.3693(4) Uani 0.0193(18) 2 1 d
C3a1 C 0.3496(5) 0.3883(3) 0.4123(4) Uani 0.015(2) 2 1 d
C3a2 C 0.3597(5) 0.3425(3) 0.3448(5) Uani 0.025(2) 2 1 d
C3a3 C 0.3636(6) 0.2866(3) 0.3924(5) Uani 0.027(3) 2 1 d
C3a4 C 0.2491(6) 0.2671(3) 0.3953(5) Uani 0.032(3) 2 1 d
C3a5 C 0.2572(6) 0.2119(3) 0.4429(6) Uani 0.037(3) 2 1 d
C3b1 C 0.4166(5) 0.4623(3) 0.3270(4) Uani 0.018(2) 2 1 d
C3b2 C 0.5376(5) 0.4656(3) 0.3994(5) Uani 0.023(2) 2 1 d
C3b3 C 0.6183(5) 0.4849(3) 0.3483(5) Uani 0.025(2) 2 1 d
C3b4 C 0.5913(6) 0.5412(3) 0.3015(5) Uani 0.028(3) 2 1 d
C3b5 C 0.5878(6) 0.5874(3) 0.3704(5) Uani 0.034(3) 2 1 d
C3c1 C 0.3232(5) 0.4824(3) 0.4490(4) Uani 0.020(2) 2 1 d
C3c2 C 0.2925(5) 0.5421(3) 0.4211(5) Uani 0.024(2) 2 1 d
C3c3 C 0.3060(6) 0.5759(3) 0.5111(5) Uani 0.026(3) 2 1 d
C3c4 C 0.2740(7) 0.6350(3) 0.4917(6) Uani 0.039(3) 2 1 d
C3c5 C 0.2817(10) 0.6661(4) 0.5808(7) Uani 0.065(5) 2 1 d
C3d1 C 0.2131(5) 0.4470(3) 0.2849(4) Uani 0.023(2) 2 1 d
C3d2 C 0.1085(5) 0.4314(3) 0.3058(5) Uani 0.026(2) 2 1 d
C3d3 C 0.0037(5) 0.4387(4) 0.2155(5) Uani 0.034(3) 2 1 d
C3d4 C -0.1081(6) 0.4285(5) 0.2302(6) Uani 0.058(4) 2 1 d
C3d5 C -0.1188(8) 0.3762(7) 0.2692(9) Uani 0.108(7) 2 1 d
H1a11 H 0.665535 0.232687 0.041951 Uiso 0.0217 2 1 d
H1a12 H 0.602954 0.227342 0.116736 Uiso 0.0217 2 1 d
H1a21 H 0.786245 0.155795 0.11883 Uiso 0.0304 2 1 d
H1a22 H 0.726307 0.155981 0.199534 Uiso 0.0304 2 1 d
H1a31 H 0.794726 0.245667 0.247506 Uiso 0.0366 2 1 d
H1a32 H 0.847714 0.248778 0.163805 Uiso 0.0366 2 1 d
H1a41 H 0.926435 0.175218 0.326874 Uiso 0.0458 2 1 d
H1a42 H 0.990892 0.229274 0.317822 Uiso 0.0458 2 1 d
H1a51 H 1.092364 0.169935 0.267717 Uiso 0.067 2 1 d
H1a52 H 0.9847 0.128594 0.221885 Uiso 0.067 2 1 d
H1a53 H 0.995398 0.183595 0.163067 Uiso 0.067 2 1 d
H1b1 H 0.674851 0.1055 0.007544 Uiso 0.0226 2 1 d
H1b2 H 0.561005 0.104264 -0.083114 Uiso 0.0226 2 1 d
H1b21 H 0.729055 0.189044 -0.05277 Uiso 0.0287 2 1 d
H1b22 H 0.616267 0.184059 -0.147095 Uiso 0.0287 2 1 d
H1b31 H 0.795788 0.103247 -0.093121 Uiso 0.0346 2 1 d
H1b32 H 0.684421 0.098276 -0.186183 Uiso 0.0346 2 1 d
H1b41 H 0.73853 0.174782 -0.258419 Uiso 0.0408 2 1 d
H1b42 H 0.835541 0.13005 -0.232372 Uiso 0.0408 2 1 d
H1b51 H 0.9273 0.212793 -0.184136 Uiso 0.051 2 1 d
H1b52 H 0.841913 0.229703 -0.126825 Uiso 0.051 2 1 d
H1b53 H 0.936051 0.181437 -0.084196 Uiso 0.051 2 1 d
H1c11 H 0.495432 0.228313 -0.082023 Uiso 0.0211 2 1 d
H1c12 H 0.421422 0.217645 -0.01785 Uiso 0.0211 2 1 d
H1c21 H 0.356612 0.131338 -0.110111 Uiso 0.0226 2 1 d
H1c22 H 0.415264 0.154659 -0.184204 Uiso 0.0226 2 1 d
H1c31 H 0.229224 0.205365 -0.142695 Uiso 0.0248 2 1 d
H1c32 H 0.29511 0.236178 -0.203739 Uiso 0.0248 2 1 d
H1c41 H 0.173531 0.134296 -0.264177 Uiso 0.0296 2 1 d
H1c42 H 0.237313 0.16567 -0.324967 Uiso 0.0296 2 1 d
H1c51 H 0.03607 0.182208 -0.387293 Uiso 0.0413 2 1 d
H1c52 H 0.046143 0.211701 -0.285454 Uiso 0.0413 2 1 d
H1c53 H 0.107263 0.239144 -0.355615 Uiso 0.0413 2 1 d
H1d11 H 0.461948 0.098825 0.029201 Uiso 0.0186 2 1 d
H1d12 H 0.578079 0.100691 0.111942 Uiso 0.0186 2 1 d
H1d21 H 0.390233 0.171309 0.099916 Uiso 0.0405 2 1 d
H1d22 H 0.513813 0.176091 0.18564 Uiso 0.0405 2 1 d
H1d31 H 0.375799 0.078628 0.149346 Uiso 0.0278 2 1 d
H1d32 H 0.494284 0.084521 0.233958 Uiso 0.0278 2 1 d
H1d41 H 0.297871 0.148397 0.223088 Uiso 0.0722 2 1 d
H1d42 H 0.416333 0.152829 0.308672 Uiso 0.0722 2 1 d
H1d51 H 0.26874 0.095846 0.337928 Uiso 0.0405 2 1 d
H1d52 H 0.299966 0.049945 0.270891 Uiso 0.0405 2 1 d
H1d53 H 0.396653 0.069871 0.371786 Uiso 0.0405 2 1 d
H3a11 H 0.289814 0.378479 0.439921 Uiso 0.0181 2 1 d
H3a12 H 0.419578 0.388857 0.471567 Uiso 0.0181 2 1 d
H3a21 H 0.430509 0.347854 0.329357 Uiso 0.03 2 1 d
H3a22 H 0.292896 0.343958 0.283104 Uiso 0.03 2 1 d
H3a31 H 0.394523 0.258845 0.358469 Uiso 0.0325 2 1 d
H3a32 H 0.420674 0.287515 0.459556 Uiso 0.0325 2 1 d
H3a41 H 0.21904 0.294468 0.430563 Uiso 0.039 2 1 d
H3a42 H 0.192535 0.265347 0.328013 Uiso 0.039 2 1 d
H3a51 H 0.180869 0.2014 0.444749 Uiso 0.044 2 1 d
H3a52 H 0.282494 0.18403 0.405153 Uiso 0.044 2 1 d
H3a53 H 0.313442 0.213673 0.510272 Uiso 0.044 2 1 d
H3b11 H 0.394829 0.498196 0.293443 Uiso 0.0216 2 1 d
H3b12 H 0.414623 0.436829 0.273442 Uiso 0.0216 2 1 d
H3b21 H 0.562008 0.428793 0.428463 Uiso 0.0279 2 1 d
H3b22 H 0.540116 0.492037 0.451763 Uiso 0.0279 2 1 d
H3b31 H 0.619271 0.457383 0.298635 Uiso 0.0304 2 1 d
H3b32 H 0.698307 0.484444 0.395041 Uiso 0.0304 2 1 d
H3b41 H 0.517207 0.539743 0.246331 Uiso 0.0334 2 1 d
H3b42 H 0.647803 0.550345 0.269923 Uiso 0.0334 2 1 d
H3b51 H 0.566438 0.62236 0.33348 Uiso 0.041 2 1 d
H3b52 H 0.530258 0.578579 0.40106 Uiso 0.041 2 1 d
H3b53 H 0.664517 0.591424 0.421782 Uiso 0.041 2 1 d
H3c11 H 0.39761 0.480707 0.503781 Uiso 0.0244 2 1 d
H3c12 H 0.269934 0.467135 0.479509 Uiso 0.0244 2 1 d
H3c21 H 0.211971 0.54432 0.37568 Uiso 0.0283 2 1 d
H3c22 H 0.343715 0.556872 0.388041 Uiso 0.0283 2 1 d
H3c31 H 0.260302 0.559125 0.547352 Uiso 0.0313 2 1 d
H3c32 H 0.386277 0.573171 0.556959 Uiso 0.0313 2 1 d
H3c41 H 0.194865 0.637795 0.443676 Uiso 0.0467 2 1 d
H3c42 H 0.324041 0.652599 0.460102 Uiso 0.0467 2 1 d
H3c51 H 0.250925 0.7038 0.562626 Uiso 0.0782 2 1 d
H3c52 H 0.236375 0.64696 0.615023 Uiso 0.0782 2 1 d
H3c53 H 0.363127 0.66838 0.624363 Uiso 0.0782 2 1 d
H3d11 H 0.202465 0.48401 0.254549 Uiso 0.0276 2 1 d
H3d12 H 0.218343 0.424216 0.230385 Uiso 0.0276 2 1 d
H3d21 H 0.101713 0.455149 0.358662 Uiso 0.031 2 1 d
H3d22 H 0.114378 0.392424 0.327038 Uiso 0.031 2 1 d
H3d31 H 0.003572 0.476362 0.189054 Uiso 0.0408 2 1 d
H3d32 H 0.009526 0.414267 0.163165 Uiso 0.0408 2 1 d
H4d41 H -0.121287 0.457817 0.27229 Uiso 0.0701 2 1 d
H4d42 H -0.172356 0.43399 0.167735 Uiso 0.0701 2 1 d
H3d51 H -0.192245 0.374499 0.281537 Uiso 0.1291 2 1 d
H3d52 H -0.117736 0.34706 0.222111 Uiso 0.1291 2 1 d
H3d53 H -0.05394 0.370519 0.331232 Uiso 0.1291 2 1 d
H2a11 H 0.845722 0.421325 0.878255 Uiso 0.0175 2 1 d
H2a12 H 0.785617 0.456251 0.787432 Uiso 0.0175 2 1 d
H2a21 H 0.925129 0.524157 0.833734 Uiso 0.0258 2 1 d
H2a22 H 1.007406 0.485407 0.920093 Uiso 0.0258 2 1 d
H2a31 H 0.78716 0.525099 0.914035 Uiso 0.0242 2 1 d
H2a32 H 0.869486 0.488299 0.999066 Uiso 0.0242 2 1 d
H2a41 H 0.925738 0.596781 0.95621 Uiso 0.0407 2 1 d
H2a42 H 1.006731 0.559833 1.042728 Uiso 0.0407 2 1 d
H2a51 H 0.908426 0.621907 1.107481 Uiso 0.0483 2 1 d
H2a52 H 0.786307 0.601102 1.031311 Uiso 0.0483 2 1 d
H2a53 H 0.862807 0.56046 1.117105 Uiso 0.0483 2 1 d
H2b11 H 1.089908 0.417285 0.866028 Uiso 0.0178 2 1 d
H2b12 H 1.064515 0.363394 0.801898 Uiso 0.0178 2 1 d
H2b21 H 1.010365 0.380835 0.974747 Uiso 0.0239 2 1 d
H2b22 H 0.949651 0.332079 0.902239 Uiso 0.0239 2 1 d
H2b31 H 1.129209 0.290703 0.926036 Uiso 0.023 2 1 d
H2b32 H 1.193933 0.340812 0.99256 Uiso 0.023 2 1 d
H2b41 H 1.040572 0.27037 1.044407 Uiso 0.0356 2 1 d
H2b42 H 1.115512 0.317194 1.111606 Uiso 0.0356 2 1 d
H2b51 H 1.210329 0.237339 1.16982 Uiso 0.0428 2 1 d
H2b52 H 1.198895 0.216758 1.061647 Uiso 0.0428 2 1 d
H2b53 H 1.284888 0.266883 1.112485 Uiso 0.0428 2 1 d
H2c11 H 0.992724 0.425181 0.669663 Uiso 0.019 2 1 d
H2c12 H 1.007184 0.47585 0.738163 Uiso 0.019 2 1 d
H2c21 H 0.796514 0.488668 0.659322 Uiso 0.0248 2 1 d
H2c22 H 0.808458 0.447668 0.577655 Uiso 0.0248 2 1 d
H2c31 H 0.821192 0.544561 0.541619 Uiso 0.0266 2 1 d
H2c32 H 0.932911 0.549046 0.630588 Uiso 0.0266 2 1 d
H2c41 H 0.915489 0.479092 0.468282 Uiso 0.0298 2 1 d
H2c42 H 1.031201 0.490035 0.557301 Uiso 0.0298 2 1 d
H2c51 H 1.02254 0.544756 0.419501 Uiso 0.0527 2 1 d
H2c52 H 0.908976 0.575013 0.425189 Uiso 0.0527 2 1 d
H2c53 H 1.031352 0.583361 0.512016 Uiso 0.0527 2 1 d
H2d11 H 0.805526 0.350401 0.76953 Uiso 0.018 2 1 d
H2d12 H 0.767744 0.384945 0.675152 Uiso 0.018 2 1 d
H2d21 H 0.941522 0.302413 0.723585 Uiso 0.0245 2 1 d
H2d22 H 0.920482 0.342032 0.63214 Uiso 0.0245 2 1 d
H2d31 H 0.821782 0.253836 0.591359 Uiso 0.0334 2 1 d
H2d32 H 0.745948 0.270362 0.652587 Uiso 0.0334 2 1 d
C2d5 C 0.7558(8) 0.3339(4) 0.4530(6) Uani 0.051(4) 2 1 d
H2d41 H 0.664337 0.343971 0.544491 Uiso 0.0425 2 1 d
H2d42 H 0.640628 0.286664 0.490476 Uiso 0.0425 2 1 d
H2d51 H 0.695221 0.349558 0.395244 Uiso 0.0606 2 1 d
H2d52 H 0.813029 0.362767 0.484589 Uiso 0.0606 2 1 d
H2d53 H 0.794241 0.30298 0.432307 Uiso 0.0606 2 1 d

loop_
_atom_site_aniso_label
_atom_site_aniso_type_symbol
_atom_site_aniso_U_11
_atom_site_aniso_U_22
_atom_site_aniso_U_33
_atom_site_aniso_U_12
_atom_site_aniso_U_13
_atom_site_aniso_U_23
I1 I 0.0167(5) 0.0155(6) 0.0157(5) -0.0007(4) 0.0079(4) 0.0003(4)
I2 I 0.0252(5) 0.0208(7) 0.0166(5) 0.0049(5) 0.0097(4) 0.0028(5)
I3 I 0.0156(5) 0.0203(6) 0.0217(5) 0.0026(4) 0.0097(4) 0.0059(5)
I4 I 0.0161(5) 0.0163(6) 0.0271(6) -0.0016(4) 0.0040(4) 0.0022(5)
I5 I 0.0176(5) 0.0163(6) 0.0186(5) -0.0003(4) 0.0022(4) 0.0008(5)
I6 I 0.0183(5) 0.0234(6) 0.0155(5) 0.0042(4) 0.0062(4) -0.0007(5)
I7 I 0.0254(5) 0.0232(7) 0.0217(6) 0.0069(5) 0.0092(4) -0.0001(5)
I8 I 0.0135(4) 0.0227(6) 0.0162(5) -0.0006(4) 0.0048(4) -0.0015(5)
I9 I 0.0133(4) 0.0229(6) 0.0214(6) -0.0001(4) 0.0050(4) 0.0073(5)
Cu1 Cu 0.0217(4) 0.0277(5) 0.0160(4) 0.0022(3) 0.0045(3) 0.0047(4)
Cu2 Cu 0.0274(4) 0.0249(6) 0.0305(5) 0.0006(4) -0.0033(3) 0.0019(4)
Cu3 Cu 0.0205(4) 0.0206(5) 0.0324(5) -0.0003(3) 0.0062(3) -0.0064(4)
Cu4 Cu 0.0299(4) 0.0223(5) 0.0344(5) 0.0064(4) 0.0220(4) 0.0048(4)
Cu5 Cu 0.0330(4) 0.0353(6) 0.0276(5) 0.0190(4) 0.0174(4) 0.0131(4)
Cu6 Cu 0.0298(4) 0.0380(6) 0.0433(6) 0.0183(4) -0.0091(4) -0.0186(5)
N1 N 0.017(2) 0.011(3) 0.019(3) -0.0018(19) 0.006(2) -0.001(2)
C1a1 C 0.021(3) 0.019(4) 0.015(3) -0.004(2) 0.008(2) 0.001(3)
C1a2 C 0.018(3) 0.021(4) 0.030(4) -0.001(3) 0.000(3) -0.006(3)
C1a3 C 0.027(3) 0.022(4) 0.035(4) -0.006(3) 0.000(3) -0.001(3)
C1a4 C 0.025(3) 0.044(5) 0.037(5) -0.001(3) 0.001(3) 0.002(4)
C1a5 C 0.032(4) 0.068(8) 0.059(6) 0.006(4) 0.004(4) -0.003(5)
C1b1 C 0.022(3) 0.017(4) 0.023(3) -0.001(3) 0.015(3) 0.000(3)
C1b2 C 0.026(3) 0.021(4) 0.029(4) 0.009(3) 0.016(3) 0.005(3)
C1b3 C 0.029(3) 0.021(4) 0.040(4) -0.002(3) 0.016(3) 0.001(3)
C1b4 C 0.043(4) 0.035(5) 0.034(4) 0.010(4) 0.026(3) 0.006(4)
C1b5 C 0.048(5) 0.024(5) 0.070(7) 0.003(4) 0.040(5) 0.005(4)
C1c1 C 0.018(3) 0.014(4) 0.020(3) -0.002(2) 0.007(2) 0.002(3)
C1c2 C 0.018(3) 0.017(4) 0.022(3) 0.004(2) 0.007(2) -0.001(3)
C1c3 C 0.020(3) 0.018(4) 0.024(4) -0.001(3) 0.008(3) -0.004(3)
C1c4 C 0.019(3) 0.027(4) 0.026(4) 0.000(3) 0.006(3) 0.001(3)
C1c5 C 0.019(3) 0.038(5) 0.038(4) 0.006(3) 0.000(3) -0.003(4)
C1d1 C 0.018(3) 0.010(3) 0.020(3) -0.001(2) 0.009(2) 0.004(3)
C1d2 C 0.046(4) 0.015(4) 0.060(5) 0.004(3) 0.044(4) 0.007(4)
C1d3 C 0.024(3) 0.010(4) 0.037(4) -0.001(3) 0.014(3) 0.000(3)
C1d4 C 0.097(8) 0.031(6) 0.097(8) 0.014(5) 0.089(8) 0.017(6)
C1d5 C 0.047(5) 0.025(4) 0.044(5) 0.004(3) 0.035(4) 0.007(4)
N2 N 0.011(2) 0.019(3) 0.013(3) -0.0018(19) 0.0028(18) -0.002(2)
C2a1 C 0.015(2) 0.018(4) 0.013(3) 0.001(2) 0.007(2) 0.002(3)
C2a2 C 0.014(3) 0.023(4) 0.030(4) -0.001(2) 0.011(3) -0.004(3)
C2a3 C 0.019(3) 0.020(4) 0.022(3) 0.001(3) 0.008(3) -0.003(3)
C2a4 C 0.035(4) 0.028(5) 0.046(5) -0.008(3) 0.023(4) -0.016(4)
C2a5 C 0.042(4) 0.040(6) 0.049(5) -0.014(4) 0.028(4) -0.023(4)
C2b1 C 0.012(2) 0.014(3) 0.020(3) 0.004(2) 0.007(2) 0.007(3)
C2b2 C 0.017(3) 0.026(4) 0.021(3) 0.000(3) 0.012(2) 0.002(3)
C2b3 C 0.020(3) 0.017(4) 0.025(3) 0.005(2) 0.014(3) 0.002(3)
C2b4 C 0.018(3) 0.032(5) 0.035(4) 0.009(3) 0.004(3) 0.007(4)
C2b5 C 0.032(4) 0.040(5) 0.032(4) 0.010(3) 0.007(3) 0.019(4)
C2c1 C 0.016(3) 0.014(3) 0.018(3) -0.001(2) 0.007(2) -0.001(3)
C2c2 C 0.012(2) 0.033(4) 0.016(3) 0.004(3) 0.003(2) 0.001(3)
C2c3 C 0.025(3) 0.012(4) 0.029(4) 0.003(3) 0.009(3) 0.004(3)
C2c4 C 0.025(3) 0.032(4) 0.020(3) 0.003(3) 0.011(3) 0.004(3)
C2c5 C 0.044(5) 0.045(6) 0.048(6) 0.004(4) 0.024(4) 0.021(5)
C2d1 C 0.014(2) 0.017(4) 0.016(3) -0.002(2) 0.008(2) -0.002(3)
C2d2 C 0.016(3) 0.024(4) 0.022(3) 0.007(2) 0.007(2) 0.001(3)
C2d3 C 0.023(3) 0.033(5) 0.029(4) -0.002(3) 0.010(3) -0.009(3)
N3 N 0.016(2) 0.029(4) 0.011(3) -0.003(2) 0.0031(19) 0.002(2)
C3a1 C 0.025(3) 0.014(4) 0.009(3) -0.002(2) 0.010(2) 0.002(2)
C3a2 C 0.032(3) 0.026(4) 0.023(3) -0.007(3) 0.018(3) -0.005(3)
C3a3 C 0.029(3) 0.023(4) 0.032(4) -0.003(3) 0.014(3) -0.009(3)
C3a4 C 0.033(4) 0.038(5) 0.032(4) -0.006(3) 0.019(3) -0.008(4)
C3a5 C 0.040(4) 0.035(5) 0.028(4) -0.012(4) 0.003(3) -0.007(4)
C3b1 C 0.017(3) 0.024(4) 0.013(3) -0.003(2) 0.005(2) 0.007(3)
C3b2 C 0.021(3) 0.025(4) 0.020(3) -0.002(3) 0.003(2) 0.006(3)
C3b3 C 0.019(3) 0.023(4) 0.031(4) -0.002(3) 0.006(3) -0.004(3)
C3b4 C 0.028(3) 0.029(5) 0.028(4) -0.004(3) 0.011(3) 0.004(3)
C3b5 C 0.025(3) 0.037(5) 0.037(5) -0.001(3) 0.007(3) 0.007(4)
C3c1 C 0.020(3) 0.027(4) 0.016(3) 0.000(3) 0.008(2) 0.001(3)
C3c2 C 0.024(3) 0.025(4) 0.021(3) 0.000(3) 0.008(3) 0.005(3)
C3c3 C 0.032(4) 0.030(4) 0.020(3) 0.007(3) 0.014(3) 0.008(3)
C3c4 C 0.054(5) 0.030(5) 0.038(5) 0.009(4) 0.023(4) 0.009(4)
C3c5 C 0.113(9) 0.037(7) 0.056(6) 0.027(6) 0.043(6) 0.008(5)
C3d1 C 0.015(3) 0.040(5) 0.010(3) 0.006(3) 0.001(2) 0.009(3)
C3d2 C 0.014(3) 0.041(5) 0.019(3) 0.000(3) 0.001(2) 0.007(3)
C3d3 C 0.018(3) 0.054(6) 0.029(4) 0.003(3) 0.005(3) 0.008(4)
C3d4 C 0.019(3) 0.100(9) 0.046(5) -0.014(5) -0.003(3) 0.017(6)
C3d5 C 0.035(5) 0.172(15) 0.088(9) -0.041(7) -0.013(5) 0.060(10)
C2d5 C 0.074(6) 0.036(6) 0.026(4) 0.004(5) -0.002(4) 0.002(4)

loop_
_atom_type_symbol
_atom_type_scat_dispersion_real
_atom_type_scat_dispersion_imag
_atom_type_scat_source
I -0.474 1.812 'International Tables Vol C tables 4.2.6.8 and 6.1.1.1'
Cu 0.320 1.265 'International Tables Vol C tables 4.2.6.8 and 6.1.1.1'
N 0.006 0.003 'International Tables Vol C tables 4.2.6.8 and 6.1.1.1'
C 0.003 0.002 'International Tables Vol C tables 4.2.6.8 and 6.1.1.1'
H 0.000 0.000 'International Tables Vol C tables 4.2.6.8 and 6.1.1.1'

loop_
_geom_angle_atom_site_label_1
_geom_angle_atom_site_label_2
_geom_angle_atom_site_label_3
_geom_angle
_geom_angle_publ_flag
I2 I1 I3 63.60(2) no
I2 I1 I4 62.71(3) no
I2 I1 I5 117.93(3) no
I2 I1 I6 66.91(2) no
I2 I1 I7 114.42(3) no
I2 I1 I8 175.76(3) no
I2 I1 I9 119.05(3) no
I2 I1 Cu1 86.33(3) no
I2 I1 Cu2 96.35(3) no
I2 I1 Cu3 141.73(3) no
I2 I1 Cu6 146.40(4) no
I3 I1 I4 60.52(2) no
I3 I1 I5 114.18(2) no
I3 I1 I6 114.10(2) no
I3 I1 I7 60.62(2) no
I3 I1 I8 120.51(3) no
I3 I1 I9 63.98(2) no
I3 I1 Cu1 98.88(3) no
I3 I1 Cu3 102.57(3) no
I3 I1 Cu5 80.55(3) no
I3 I1 Cu6 84.53(3) no
I4 I1 I5 65.119(18) no
I4 I1 I6 59.39(2) no
I4 I1 I7 111.80(3) no
I4 I1 I8 119.70(3) no
I4 I1 I9 65.79(2) no
I4 I1 Cu2 74.91(3) no
I4 I1 Cu3 79.30(3) no
I4 I1 Cu6 111.84(4) no
I5 I1 I6 58.79(2) no
I5 I1 I7 114.41(3) no
I5 I1 I8 62.12(2) no
I5 I1 I9 61.76(2) no
I5 I1 Cu2 100.40(4) no
I5 I1 Cu4 104.24(3) no
I5 I1 Cu5 80.86(3) no
I5 I1 Cu6 83.63(4) no
I6 I1 I7 170.06(3) no
I6 I1 I8 110.88(2) no
I6 I1 I9 110.72(3) no
I6 I1 Cu2 134.17(3) no
I6 I1 Cu3 90.70(3) no
I6 I1 Cu4 83.17(3) no
I6 I1 Cu6 142.03(4) no
I7 I1 I8 68.43(2) no
I7 I1 I9 59.66(3) no
I7 I1 Cu1 132.87(4) no
I7 I1 Cu3 82.70(4) no
I7 I1 Cu4 92.16(4) no
I7 I1 Cu5 141.16(3) no
I8 I1 I9 64.97(2) no
I8 I1 Cu1 93.85(3) no
I8 I1 Cu2 87.75(3) no
I8 I1 Cu4 144.70(4) no
I8 I1 Cu5 142.11(3) no
I9 I1 Cu1 73.23(3) no
I9 I1 Cu4 79.83(3) no
I9 I1 Cu5 105.64(3) no
I9 I1 Cu6 46.12(4) no
Cu1 I1 Cu2 102.72(4) no
Cu1 I1 Cu3 59.50(3) no
Cu1 I1 Cu4 77.76(4) no
Cu1 I1 Cu5 49.63(3) no
Cu1 I1 Cu6 110.18(4) no
Cu2 I1 Cu3 76.91(4) no
Cu2 I1 Cu4 61.59(3) no
Cu2 I1 Cu5 107.74(3) no
Cu2 I1 Cu6 52.36(3) no
Cu3 I1 Cu4 110.59(4) no
Cu3 I1 Cu5 108.38(3) no
Cu3 I1 Cu6 51.97(4) no
Cu4 I1 Cu5 49.00(3) no
Cu4 I1 Cu6 113.72(4) no
Cu5 I1 Cu6 151.76(4) no
I1 I2 I3 61.27(2) no
I1 I2 I4 58.96(2) no
I1 I2 I6 58.457(19) no
I1 I2 Cu5 51.64(3) no
I3 I2 I4 58.68(3) no
I3 I2 I6 106.09(3) no
I3 I2 Cu1 72.98(2) no
I3 I2 Cu5 86.70(4) no
I4 I2 I6 55.67(2) no
I4 I2 Cu2 53.35(2) no
I6 I2 Cu2 83.65(2) no
I6 I2 Cu4 77.38(4) no
Cu1 I2 Cu2 51.33(2) no
Cu2 I2 Cu5 68.32(4) no
Cu4 I2 Cu5 58.44(4) no
I2 I3 I4 58.39(3) no
I2 I3 I7 105.42(3) no
I2 I3 I9 104.04(3) no
I2 I3 Cu1 56.03(2) no
I2 I3 Cu2 93.11(4) no
I2 I3 Cu3 79.01(2) no
I2 I3 Cu6 89.40(2) no
I4 I3 I7 106.79(3) no
I4 I3 I9 61.10(2) no
I4 I3 Cu2 74.71(4) no
I4 I3 Cu3 51.781(19) no
I4 I3 Cu6 77.34(2) no
I7 I3 I9 56.07(3) no
I7 I3 Cu1 80.56(2) no
I7 I3 Cu3 55.11(2) no
I7 I3 Cu4 93.13(3) no
I7 I3 Cu5 97.85(2) no
I9 I3 Cu1 48.74(2) no
I9 I3 Cu4 74.14(4) no
I9 I3 Cu5 76.10(2) no
Cu1 I3 Cu2 50.49(4) no
Cu1 I3 Cu6 51.50(2) no
Cu2 I3 Cu4 69.56(4) no
Cu2 I3 Cu5 73.49(3) no
Cu3 I3 Cu4 50.87(3) no
Cu3 I3 Cu5 53.967(17) no
Cu4 I3 Cu6 68.08(3) no
Cu5 I3 Cu6 72.33(2) no
I1 I4 I2 58.33(2) no
I1 I4 I3 62.67(2) no
I1 I4 I5 60.419(19) no
I1 I4 I6 62.18(3) no
I1 I4 I9 56.99(2) no
I1 I4 Cu5 51.15(3) no
I2 I4 I3 62.93(3) no
I2 I4 I5 110.36(3) no
I2 I4 I6 66.34(3) no
I2 I4 I9 107.89(3) no
I2 I4 Cu1 83.52(4) no
I2 I4 Cu2 74.77(3) no
I2 I4 Cu3 95.62(3) no
I2 I4 Cu6 81.04(3) no
I3 I4 I5 112.13(3) no
I3 I4 I6 118.47(4) no
I3 I4 I9 61.82(2) no
I3 I4 Cu1 102.23(4) no
I3 I4 Cu3 80.22(3) no
I3 I4 Cu5 88.59(4) no
I3 I4 Cu6 56.77(2) no
I5 I4 I6 58.01(2) no
I5 I4 I9 57.73(2) no
I5 I4 Cu2 78.43(2) no
I5 I4 Cu4 100.77(3) no
I5 I4 Cu5 83.13(3) no
I5 I4 Cu6 55.58(2) no
I6 I4 I9 106.10(2) no
I6 I4 Cu2 101.30(3) no
I6 I4 Cu3 72.36(2) no
I6 I4 Cu4 86.29(4) no
I6 I4 Cu6 83.50(2) no
I9 I4 Cu1 67.26(3) no
I9 I4 Cu4 73.67(4) no
I9 I4 Cu5 108.00(4) no
Cu1 I4 Cu2 72.24(4) no
Cu1 I4 Cu4 80.20(5) no
Cu1 I4 Cu5 56.98(4) no
Cu1 I4 Cu6 49.73(3) no
Cu2 I4 Cu3 46.54(2) no
Cu2 I4 Cu4 39.40(3) no
Cu2 I4 Cu5 85.05(4) no
Cu3 I4 Cu4 73.19(3) no
Cu3 I4 Cu5 81.05(3) no
Cu4 I4 Cu5 56.25(4) no
Cu4 I4 Cu6 51.84(3) no
Cu5 I4 Cu6 78.26(3) no
I1 I5 I4 54.46(2) no
I1 I5 I6 59.13(3) no
I1 I5 I8 55.02(2) no
I1 I5 I9 55.82(3) no
I4 I5 I6 55.92(2) no
I4 I5 I8 104.02(3) no
I4 I5 I9 59.72(2) no
I4 I5 Cu2 48.94(2) no
I4 I5 Cu3 72.68(3) no
I4 I5 Cu6 74.85(2) no
I6 I5 I8 105.23(3) no
I6 I5 I9 106.03(3) no
I6 I5 Cu2 81.90(3) no
I6 I5 Cu3 95.28(4) no
I6 I5 Cu4 55.05(2) no
I6 I5 Cu6 93.81(3) no
I8 I5 I9 60.15(2) no
I8 I5 Cu1 89.51(4) no
I8 I5 Cu2 56.236(19) no
I8 I5 Cu4 78.52(2) no
I8 I5 Cu5 93.85(3) no
I9 I5 Cu1 69.64(3) no
I9 I5 Cu4 51.00(2) no
I9 I5 Cu5 76.78(2) no
Cu1 I5 Cu2 47.17(3) no
Cu1 I5 Cu3 65.94(4) no
Cu1 I5 Cu6 66.12(4) no
Cu2 I5 Cu5 54.21(2) no
Cu3 I5 Cu4 50.19(3) no
Cu3 I5 Cu5 72.24(3) no
Cu4 I5 Cu6 51.271(19) no
Cu5 I5 Cu6 72.15(2) no
I1 I6 I2 54.64(2) no
I1 I6 I4 58.43(2) no
I1 I6 I5 62.09(2) no
I1 I6 Cu5 48.17(3) no
I2 I6 I4 57.99(2) no
I2 I6 I5 110.14(3) no
I2 I6 Cu1 76.50(4) no
I2 I6 Cu3 83.77(3) no
I4 I6 I5 66.08(2) no
I4 I6 Cu3 57.14(2) no
I5 I6 Cu4 78.13(3) no
I5 I6 Cu5 92.50(4) no
Cu1 I6 Cu5 58.49(4) no
Cu3 I6 Cu4 54.287(19) no
Cu3 I6 Cu5 69.92(3) no
I1 I7 I3 60.98(2) no
I1 I7 I8 53.69(2) no
I1 I7 I9 58.38(2) no
I3 I7 I8 108.12(3) no
I3 I7 I9 63.69(3) no
I3 I7 Cu3 76.64(3) no
I3 I7 Cu6 89.73(4) no
I8 I7 I9 59.11(2) no
I8 I7 Cu2 78.02(4) no
I8 I7 Cu4 82.29(3) no
I9 I7 Cu4 56.83(3) no
Cu2 I7 Cu3 45.91(3) no
Cu2 I7 Cu6 59.43(4) no
Cu3 I7 Cu4 54.27(2) no
Cu4 I7 Cu6 65.15(4) no
I1 I8 I5 62.861(18) no
I1 I8 I7 57.87(2) no
I1 I8 I9 58.13(2) no
I5 I8 I7 107.09(2) no
I5 I8 I9 59.96(2) no
I5 I8 Cu2 75.39(2) no
I5 I8 Cu6 88.69(4) no
I7 I8 I9 54.60(3) no
I7 I8 Cu1 82.85(2) no
I7 I8 Cu3 76.17(3) no
I9 I8 Cu1 52.76(2) no
Cu1 I8 Cu2 52.19(2) no
Cu1 I8 Cu6 65.10(4) no
Cu3 I8 Cu6 57.84(5) no
I1 I9 I3 60.86(2) no
I1 I9 I4 57.21(2) no
I1 I9 I5 62.42(2) no
I1 I9 I7 61.97(3) no
I1 I9 I8 56.90(2) no
I3 I9 I4 57.09(2) no
I3 I9 I5 112.21(3) no
I3 I9 I7 60.25(3) no
I3 I9 I8 110.91(3) no
I3 I9 Cu1 78.06(3) no
I3 I9 Cu3 102.78(4) no
I3 I9 Cu5 55.66(2) no
I3 I9 Cu6 81.15(4) no
I4 I9 I5 62.55(2) no
I4 I9 I7 106.92(3) no
I4 I9 I8 105.92(3) no
I4 I9 Cu2 70.41(4) no
I4 I9 Cu3 74.40(3) no
I4 I9 Cu6 101.24(4) no
I5 I9 I7 116.97(3) no
I5 I9 I8 59.89(2) no
I5 I9 Cu2 105.28(4) no
I5 I9 Cu4 80.07(3) no
I5 I9 Cu5 56.55(2) no
I5 I9 Cu6 83.00(4) no
I7 I9 I8 66.29(3) no
I7 I9 Cu1 100.09(4) no
I7 I9 Cu3 86.76(5) no
I7 I9 Cu4 72.56(3) no
I7 I9 Cu5 87.77(3) no
I8 I9 Cu1 71.53(2) no
I8 I9 Cu2 83.93(4) no
I8 I9 Cu4 93.32(3) no
I8 I9 Cu5 83.00(2) no
Cu1 I9 Cu2 74.99(4) no
Cu1 I9 Cu4 45.94(2) no
Cu1 I9 Cu6 76.96(4) no
Cu2 I9 Cu3 84.37(5) no
Cu2 I9 Cu5 56.01(3) no
Cu2 I9 Cu6 53.24(4) no
Cu3 I9 Cu4 73.83(3) no
Cu3 I9 Cu5 55.55(3) no
Cu3 I9 Cu6 52.36(5) no
Cu4 I9 Cu6 74.22(3) no
Cu5 I9 Cu6 75.94(3) no
I1 Cu1 I2 58.91(3) no
I1 Cu1 I3 51.81(3) no
I1 Cu1 I4 99.97(5) no
I1 Cu1 I5 113.78(4) no
I1 Cu1 I6 104.36(6) no
I1 Cu1 I8 53.47(3) no
I1 Cu1 I9 68.64(4) no
I1 Cu1 Cu2 39.68(3) no
I1 Cu1 Cu3 61.62(4) no
I1 Cu1 Cu4 51.10(3) no
I1 Cu1 Cu5 75.20(5) no
I1 Cu1 Cu6 35.88(3) no
I2 Cu1 I3 50.984(19) no
I2 Cu1 I4 62.91(3) no
I2 Cu1 I5 171.47(5) no
I2 Cu1 I6 70.25(4) no
I2 Cu1 I8 112.26(3) no
I2 Cu1 I9 103.45(3) no
I2 Cu1 Cu2 69.93(3) no
I2 Cu1 Cu3 118.10(5) no
I2 Cu1 Cu4 32.57(2) no
I2 Cu1 Cu5 17.48(4) no
I2 Cu1 Cu6 90.92(3) no
I3 Cu1 I4 49.62(3) no
I3 Cu1 I5 129.40(4) no
I3 Cu1 I6 121.01(4) no
I3 Cu1 I8 87.92(2) no
I3 Cu1 I9 53.20(2) no
I3 Cu1 Cu2 26.358(14) no
I3 Cu1 Cu3 79.59(3) no
I3 Cu1 Cu4 18.44(2) no
I3 Cu1 Cu5 64.87(3) no
I3 Cu1 Cu6 58.54(2) no
I4 Cu1 I5 124.72(6) no
I4 Cu1 I6 102.32(4) no
I4 Cu1 I8 131.12(4) no
I4 Cu1 I9 77.33(3) no
I4 Cu1 Cu2 72.29(4) no
I4 Cu1 Cu3 114.19(4) no
I4 Cu1 Cu4 49.91(4) no
I4 Cu1 Cu5 61.38(4) no
I4 Cu1 Cu6 104.03(4) no
I5 Cu1 I6 109.44(5) no
I5 Cu1 I8 60.32(3) no
I5 Cu1 I9 76.20(4) no
I5 Cu1 Cu2 107.62(4) no
I5 Cu1 Cu3 56.66(4) no
I5 Cu1 Cu4 147.55(5) no
I5 Cu1 Cu5 165.66(6) no
I5 Cu1 Cu6 83.53(4) no
I6 Cu1 I8 122.41(3) no
I6 Cu1 I9 172.66(6) no
I6 Cu1 Cu2 137.28(5) no
I6 Cu1 Cu3 142.32(4) no
I6 Cu1 Cu4 102.60(4) no
I6 Cu1 Cu5 56.49(4) no
I6 Cu1 Cu6 135.42(5) no
I8 Cu1 I9 55.71(2) no
I8 Cu1 Cu2 61.90(2) no
I8 Cu1 Cu3 20.43(3) no
I8 Cu1 Cu4 98.07(4) no
I8 Cu1 Cu5 127.60(6) no
I8 Cu1 Cu6 29.382(17) no
I9 Cu1 Cu4 71.45(3) no
I9 Cu1 Cu5 118.06(4) no
I9 Cu1 Cu6 39.06(3) no
Cu2 Cu1 Cu3 53.71(3) no
Cu2 Cu1 Cu4 40.92(2) no
Cu2 Cu1 Cu5 86.45(4) no
Cu3 Cu1 Cu4 94.29(4) no
Cu3 Cu1 Cu5 135.50(7) no
Cu4 Cu1 Cu5 46.79(4) no
Cu4 Cu1 Cu6 69.81(3) no
Cu5 Cu1 Cu6 108.30(5) no
I1 Cu2 I2 50.91(2) no
I1 Cu2 I3 109.25(4) no
I1 Cu2 I4 65.90(3) no
I1 Cu2 I5 49.90(2) no
I1 Cu2 I7 102.22(4) no
I1 Cu2 I8 56.39(2) no
I1 Cu2 I9 97.30(4) no
I1 Cu2 Cu1 37.60(2) no
I1 Cu2 Cu3 50.89(3) no
I1 Cu2 Cu4 56.99(3) no
I1 Cu2 Cu5 38.60(2) no
I1 Cu2 Cu6 63.99(4) no
I2 Cu2 I3 58.35(3) no
I2 Cu2 I4 51.88(2) no
I2 Cu2 I5 83.71(2) no
I2 Cu2 I7 123.11(5) no
I2 Cu2 I8 107.29(2) no
I2 Cu2 I9 124.75(5) no
I2 Cu2 Cu1 58.73(2) no
I2 Cu2 Cu3 94.31(3) no
I2 Cu2 Cu6 113.69(4) no
I3 Cu2 I4 71.58(4) no
I3 Cu2 I5 124.21(5) no
I3 Cu2 I7 116.47(6) no
I3 Cu2 I8 165.64(4) no
I3 Cu2 I9 122.77(6) no
I3 Cu2 Cu1 103.15(4) no
I3 Cu2 Cu3 140.82(6) no
I3 Cu2 Cu4 55.11(3) no
I3 Cu2 Cu5 77.13(3) no
I3 Cu2 Cu6 166.67(7) no
I4 Cu2 I5 52.63(2) no
I4 Cu2 I7 167.90(4) no
I4 Cu2 I8 99.93(3) no
I4 Cu2 I9 75.10(4) no
I4 Cu2 Cu1 35.465(18) no
I4 Cu2 Cu3 69.33(3) no
I7 Cu2 I8 70.20(3) no
I7 Cu2 I9 105.35(5) no
I7 Cu2 Cu1 132.91(4) no
I7 Cu2 Cu3 101.74(4) no
I7 Cu2 Cu4 139.78(6) no
I7 Cu2 Cu5 137.37(4) no
I7 Cu2 Cu6 57.07(5) no
I8 Cu2 I9 63.70(3) no
I8 Cu2 Cu1 65.91(2) no
I8 Cu2 Cu3 31.91(2) no
I8 Cu2 Cu4 111.21(3) no
I8 Cu2 Cu5 89.52(2) no
I8 Cu2 Cu6 13.14(4) no
I9 Cu2 Cu1 69.52(4) no
I9 Cu2 Cu3 47.78(3) no
I9 Cu2 Cu4 110.89(6) no
I9 Cu2 Cu5 97.69(5) no
I9 Cu2 Cu6 70.38(5) no
Cu1 Cu2 Cu4 51.65(3) no
Cu1 Cu2 Cu6 78.58(4) no
Cu3 Cu2 Cu4 90.30(4) no
Cu3 Cu2 Cu5 68.63(3) no
Cu3 Cu2 Cu6 44.88(4) no
Cu4 Cu2 Cu6 120.72(5) no
Cu5 Cu2 Cu6 100.01(4) no
I1 Cu3 I3 48.69(2) no
I1 Cu3 I4 63.31(2) no
I1 Cu3 I5 111.92(4) no
I1 Cu3 I6 56.29(3) no
I1 Cu3 I7 61.87(3) no
I1 Cu3 I8 96.23(5) no
I1 Cu3 I9 98.66(4) no
I1 Cu3 Cu1 58.88(4) no
I1 Cu3 Cu2 52.20(3) no
I1 Cu3 Cu6 65.25(4) no
I3 Cu3 I4 48.000(19) no
I3 Cu3 I5 123.38(3) no
I3 Cu3 I6 84.075(18) no
I3 Cu3 I7 48.252(17) no
I3 Cu3 I8 118.37(5) no
I3 Cu3 I9 50.55(3) no
I3 Cu3 Cu1 72.08(3) no
I3 Cu3 Cu2 16.18(2) no
I3 Cu3 Cu4 25.288(18) no
I3 Cu3 Cu5 55.654(18) no
I3 Cu3 Cu6 61.32(3) no
I4 Cu3 I5 75.40(3) no
I4 Cu3 I6 50.492(19) no
I4 Cu3 I7 96.17(2) no
I4 Cu3 I8 159.51(5) no
I4 Cu3 I9 71.82(3) no
I4 Cu3 Cu2 64.13(2) no
I4 Cu3 Cu6 108.76(3) no
I5 Cu3 I6 55.64(3) no
I5 Cu3 I7 171.43(3) no
I5 Cu3 I8 116.14(4) no
I5 Cu3 I9 117.26(6) no
I5 Cu3 Cu1 57.40(4) no
I5 Cu3 Cu2 139.42(4) no
I5 Cu3 Cu4 104.70(4) no
I5 Cu3 Cu5 78.43(3) no
I5 Cu3 Cu6 171.71(5) no
I6 Cu3 I7 117.76(3) no
I6 Cu3 I8 120.20(4) no
I6 Cu3 I9 122.25(3) no
I6 Cu3 Cu1 18.65(2) no
I6 Cu3 Cu2 97.37(3) no
I6 Cu3 Cu4 58.91(2) no
I6 Cu3 Cu6 121.10(5) no
I7 Cu3 I8 71.45(4) no
I7 Cu3 I9 60.21(4) no
I7 Cu3 Cu1 114.47(4) no
I7 Cu3 Cu2 32.35(2) no
I7 Cu3 Cu4 66.80(3) no
I7 Cu3 Cu5 93.65(3) no
I8 Cu3 I9 112.98(5) no
I8 Cu3 Cu1 138.34(5) no
I8 Cu3 Cu2 103.43(5) no
I8 Cu3 Cu4 126.45(5) no
I8 Cu3 Cu5 129.69(5) no
I8 Cu3 Cu6 57.72(4) no
I9 Cu3 Cu1 104.06(4) no
I9 Cu3 Cu2 47.86(4) no
I9 Cu3 Cu4 72.59(3) no
I9 Cu3 Cu5 98.21(3) no
I9 Cu3 Cu6 71.03(5) no
Cu1 Cu3 Cu2 87.32(3) no
Cu1 Cu3 Cu4 48.67(3) no
Cu1 Cu3 Cu6 122.46(6) no
Cu2 Cu3 Cu4 38.98(2) no
Cu2 Cu3 Cu5 69.24(2) no
Cu2 Cu3 Cu6 45.78(3) no
Cu4 Cu3 Cu6 77.40(4) no
Cu5 Cu3 Cu6 101.16(4) no
I1 Cu4 I2 99.55(4) no
I1 Cu4 I3 113.65(5) no
I1 Cu4 I4 100.00(4) no
I1 Cu4 I5 48.27(2) no
I1 Cu4 I6 62.45(3) no
I1 Cu4 I7 55.89(3) no
I1 Cu4 I9 63.72(3) no
I1 Cu4 Cu1 51.14(3) no
I1 Cu4 Cu2 61.42(3) no
I1 Cu4 Cu3 35.26(2) no
I1 Cu4 Cu5 75.70(4) no
I2 Cu4 I3 120.85(6) no
I2 Cu4 I4 107.73(6) no
I2 Cu4 I5 116.31(4) no
I2 Cu4 I6 70.14(4) no
I2 Cu4 I7 125.97(5) no
I2 Cu4 I9 162.37(3) no
I2 Cu4 Cu1 103.14(4) no
I2 Cu4 Cu2 145.13(7) no
I2 Cu4 Cu3 128.84(3) no
I2 Cu4 Cu5 57.58(5) no
I2 Cu4 Cu6 129.30(4) no
I3 Cu4 I4 112.45(6) no
I3 Cu4 I5 122.45(4) no
I3 Cu4 I6 168.97(5) no
I3 Cu4 I7 57.82(3) no
I3 Cu4 I9 73.64(4) no
I3 Cu4 Cu1 135.92(5) no
I3 Cu4 Cu2 55.33(3) no
I3 Cu4 Cu3 103.84(4) no
I3 Cu4 Cu5 170.30(5) no
I3 Cu4 Cu6 82.17(3) no
I4 Cu4 I5 52.10(3) no
I4 Cu4 I6 60.13(3) no
I4 Cu4 I7 122.51(4) no
I4 Cu4 I9 71.95(4) no
I4 Cu4 Cu1 49.89(3) no
I4 Cu4 Cu2 104.44(5) no
I4 Cu4 Cu3 72.78(3) no
I4 Cu4 Cu5 61.73(5) no
I4 Cu4 Cu6 101.64(4) no
I5 Cu4 I6 46.827(19) no
I5 Cu4 I7 84.04(2) no
I5 Cu4 I9 48.93(2) no
I5 Cu4 Cu1 13.74(2) no
I5 Cu4 Cu2 74.36(3) no
I5 Cu4 Cu3 25.12(2) no
I5 Cu4 Cu5 61.25(3) no
I5 Cu4 Cu6 56.14(2) no
I6 Cu4 I7 117.78(2) no
I6 Cu4 I9 95.75(3) no
I6 Cu4 Cu1 33.22(2) no
I6 Cu4 Cu2 116.77(3) no
I6 Cu4 Cu3 66.80(2) no
I6 Cu4 Cu5 15.53(2) no
I6 Cu4 Cu6 91.22(2) no
I7 Cu4 I9 50.61(3) no
I7 Cu4 Cu1 95.28(3) no
I7 Cu4 Cu2 19.20(3) no
I7 Cu4 Cu3 58.93(2) no
I7 Cu4 Cu5 131.59(3) no
I9 Cu4 Cu1 62.61(3) no
I9 Cu4 Cu5 109.96(4) no
Cu1 Cu4 Cu2 87.43(4) no
Cu1 Cu4 Cu3 37.03(2) no
Cu1 Cu4 Cu5 47.51(3) no
Cu1 Cu4 Cu6 66.84(3) no
Cu2 Cu4 Cu3 50.72(3) no
Cu2 Cu4 Cu5 132.26(4) no
Cu3 Cu4 Cu5 82.26(3) no
Cu5 Cu4 Cu6 106.25(3) no
I1 Cu5 I2 91.14(5) no
I1 Cu5 I3 60.00(3) no
I1 Cu5 I4 88.87(4) no
I1 Cu5 I5 60.00(2) no
I1 Cu5 I6 96.78(3) no
I1 Cu5 I9 42.51(2) no
I1 Cu5 Cu1 55.17(4) no
I1 Cu5 Cu4 55.31(3) no
I2 Cu5 I3 63.55(4) no
I2 Cu5 I4 112.98(5) no
I2 Cu5 I5 150.73(5) no
I2 Cu5 I6 137.70(6) no
I2 Cu5 I9 109.20(4) no
I2 Cu5 Cu1 144.66(7) no
I2 Cu5 Cu2 83.67(4) no
I2 Cu5 Cu3 121.55(5) no
I2 Cu5 Cu4 63.98(5) no
I2 Cu5 Cu6 97.17(4) no
I3 Cu5 I4 59.32(4) no
I3 Cu5 I5 94.91(2) no
I3 Cu5 I6 152.01(4) no
I3 Cu5 I9 48.237(18) no
I3 Cu5 Cu1 87.77(4) no
I3 Cu5 Cu3 70.38(2) no
I3 Cu5 Cu6 53.918(17) no
I4 Cu5 I5 65.29(3) no
I4 Cu5 I6 108.68(6) no
I4 Cu5 I9 46.54(3) no
I4 Cu5 Cu1 61.64(4) no
I4 Cu5 Cu2 62.38(4) no
I4 Cu5 Cu3 66.54(3) no
I4 Cu5 Cu4 62.03(5) no
I4 Cu5 Cu6 75.62(3) no
I5 Cu5 I6 58.01(3) no
I5 Cu5 I9 46.674(19) no
I5 Cu5 Cu2 69.59(2) no
I5 Cu5 Cu4 92.87(4) no
I5 Cu5 Cu6 53.59(2) no
I6 Cu5 I9 104.39(4) no
I6 Cu5 Cu1 65.02(4) no
I6 Cu5 Cu2 123.26(4) no
I6 Cu5 Cu3 81.66(3) no
I6 Cu5 Cu4 148.78(5) no
I6 Cu5 Cu6 99.86(3) no
I9 Cu5 Cu1 39.54(3) no
I9 Cu5 Cu4 46.39(3) no
Cu1 Cu5 Cu2 62.54(4) no
Cu1 Cu5 Cu4 85.70(5) no
Cu1 Cu5 Cu6 47.62(4) no
Cu2 Cu5 Cu3 42.132(19) no
Cu3 Cu5 Cu4 67.24(3) no
Cu4 Cu5 Cu6 49.69(3) no
I1 Cu6 I3 60.70(2) no
I1 Cu6 I4 41.05(2) no
I1 Cu6 I5 61.55(3) no
I1 Cu6 I7 106.29(5) no
I1 Cu6 I8 98.60(5) no
I1 Cu6 I9 89.78(4) no
I1 Cu6 Cu2 63.66(4) no
I1 Cu6 Cu3 62.78(4) no
I3 Cu6 I4 45.895(19) no
I3 Cu6 I5 95.31(3) no
I3 Cu6 I7 60.81(3) no
I3 Cu6 I8 155.47(5) no
I3 Cu6 I9 62.96(3) no
I3 Cu6 Cu1 69.96(2) no
I3 Cu6 Cu3 92.83(3) no
I3 Cu6 Cu5 53.750(18) no
I4 Cu6 I5 49.576(18) no
I4 Cu6 I7 106.69(3) no
I4 Cu6 I8 110.07(5) no
I4 Cu6 I9 48.83(3) no
I4 Cu6 Cu2 43.53(4) no
I4 Cu6 Cu3 47.45(3) no
I5 Cu6 I7 155.44(4) no
I5 Cu6 I8 61.46(4) no
I5 Cu6 I9 60.78(4) no
I5 Cu6 Cu2 92.14(5) no
I5 Cu6 Cu4 72.58(3) no
I5 Cu6 Cu5 54.26(2) no
I7 Cu6 I8 142.99(7) no
I7 Cu6 I9 100.06(5) no
I7 Cu6 Cu1 129.66(4) no
I7 Cu6 Cu2 63.50(5) no
I7 Cu6 Cu3 152.16(5) no
I7 Cu6 Cu4 86.38(3) no
I7 Cu6 Cu5 108.28(4) no
I8 Cu6 I9 107.09(6) no
I8 Cu6 Cu1 85.52(5) no
I8 Cu6 Cu2 153.50(8) no
I8 Cu6 Cu3 64.43(5) no
I8 Cu6 Cu4 126.79(5) no
I8 Cu6 Cu5 102.85(4) no
I9 Cu6 Cu1 63.98(4) no
I9 Cu6 Cu2 56.38(4) no
I9 Cu6 Cu3 56.62(4) no
I9 Cu6 Cu4 68.21(3) no
I9 Cu6 Cu5 74.83(3) no
Cu1 Cu6 Cu2 68.79(4) no
Cu1 Cu6 Cu4 43.35(2) no
Cu2 Cu6 Cu3 89.34(5) no
Cu2 Cu6 Cu5 55.06(3) no
Cu3 Cu6 Cu4 71.42(3) no
Cu3 Cu6 Cu5 54.42(3) no
C1a1 N1 C1b1 110.9(5) no
C1a1 N1 C1c1 107.4(5) no
C1a1 N1 C1d1 110.3(5) no
C1b1 N1 C1c1 110.9(5) no
C1b1 N1 C1d1 106.4(5) no
C1c1 N1 C1d1 111.0(5) no
N1 C1a1 C1a2 115.1(6) no
N1 C1a1 H1a11 109.4574 no
N1 C1a1 H1a12 109.4659 no
H1a11 C1a1 H1a12 103.2485 no
C1a1 C1a2 C1a3 111.1(6) no
C1a1 C1a2 H1a21 109.4259 no
C1a1 C1a2 H1a22 109.476 no
C1a3 C1a2 H1a21 109.4958 no
C1a3 C1a2 H1a22 109.5135 no
H1a21 C1a2 H1a22 107.7547 no
C1a2 C1a3 C1a4 112.8(6) no
C1a2 C1a3 H1a31 109.4798 no
C1a2 C1a3 H1a32 109.4973 no
C1a4 C1a3 H1a31 109.4317 no
C1a4 C1a3 H1a32 109.4408 no
H1a31 C1a3 H1a32 105.9247 no
C1a3 C1a4 C1a5 114.1(7) no
C1a3 C1a4 H1a41 109.4872 no
C1a3 C1a4 H1a42 109.566 no
C1a5 C1a4 H1a41 109.386 no
C1a5 C1a4 H1a42 109.4387 no
H1a41 C1a4 H1a42 104.3982 no
C1a4 C1a5 H1a51 109.5054 no
C1a4 C1a5 H1a52 109.4869 no
C1a4 C1a5 H1a53 109.4394 no
H1a51 C1a5 H1a52 109.4729 no
H1a51 C1a5 H1a53 109.4909 no
H1a52 C1a5 H1a53 109.4318 no
N1 C1b1 C1b2 114.1(6) no
N1 C1b1 H1b1 109.5254 no
N1 C1b1 H1b2 109.4838 no
C1b2 C1b1 H1b1 109.4821 no
C1b2 C1b1 H1b2 109.4198 no
H1b1 C1b1 H1b2 104.4145 no
C1b1 C1b2 C1b3 112.0(6) no
C1b1 C1b2 H1b21 109.471 no
C1b1 C1b2 H1b22 109.5269 no
C1b3 C1b2 H1b21 109.408 no
C1b3 C1b2 H1b22 109.4393 no
H1b21 C1b2 H1b22 106.8559 no
C1b2 C1b3 C1b4 113.8(6) no
C1b2 C1b3 H1b31 109.4634 no
C1b2 C1b3 H1b32 109.4403 no
C1b4 C1b3 H1b31 109.4671 no
C1b4 C1b3 H1b32 109.4806 no
H1b31 C1b3 H1b32 104.7764 no
C1b3 C1b4 C1b5 114.0(7) no
C1b3 C1b4 H1b41 109.437 no
C1b3 C1b4 H1b42 109.5765 no
C1b5 C1b4 H1b41 109.4132 no
C1b5 C1b4 H1b42 109.4973 no
H1b41 C1b4 H1b42 104.4818 no
C1b4 C1b5 H1b51 109.4842 no
C1b4 C1b5 H1b52 109.5462 no
C1b4 C1b5 H1b53 109.5087 no
H1b51 C1b5 H1b52 109.3896 no
H1b51 C1b5 H1b53 109.4312 no
H1b52 C1b5 H1b53 109.4673 no
N1 C1c1 C1c2 115.5(6) no
N1 C1c1 H1c11 109.4073 no
N1 C1c1 H1c12 109.5622 no
C1c2 C1c1 H1c11 109.429 no
C1c2 C1c1 H1c12 109.503 no
H1c11 C1c1 H1c12 102.6816 no
C1c1 C1c2 C1c3 110.7(6) no
C1c1 C1c2 H1c21 109.4291 no
C1c1 C1c2 H1c22 109.4765 no
C1c3 C1c2 H1c21 109.5319 no
C1c3 C1c2 H1c22 109.4452 no
H1c21 C1c2 H1c22 108.2392 no
C1c2 C1c3 C1c4 111.8(6) no
C1c2 C1c3 H1c31 109.3963 no
C1c2 C1c3 H1c32 109.5123 no
C1c4 C1c3 H1c31 109.4163 no
C1c4 C1c3 H1c32 109.5444 no
H1c31 C1c3 H1c32 107.0336 no
C1c3 C1c4 C1c5 113.1(6) no
C1c3 C1c4 H1c41 109.5547 no
C1c3 C1c4 H1c42 109.445 no
C1c5 C1c4 H1c41 109.468 no
C1c5 C1c4 H1c42 109.4271 no
H1c41 C1c4 H1c42 105.5381 no
C1c4 C1c5 H1c51 109.5427 no
C1c4 C1c5 H1c52 109.4677 no
C1c4 C1c5 H1c53 109.5007 no
H1c51 C1c5 H1c52 109.4544 no
H1c51 C1c5 H1c53 109.4562 no
H1c52 C1c5 H1c53 109.4055 no
N1 C1d1 C1d2 117.0(6) no
N1 C1d1 H1d11 109.4453 no
N1 C1d1 H1d12 109.4237 no
C1d2 C1d1 H1d11 109.5198 no
C1d2 C1d1 H1d12 109.5145 no
H1d11 C1d1 H1d12 100.6709 no
C1d1 C1d2 C1d3 110.0(6) no
C1d1 C1d2 H1d21 109.4803 no
C1d1 C1d2 H1d22 109.4772 no
C1d3 C1d2 H1d21 109.4143 no
C1d3 C1d2 H1d22 109.4336 no
H1d21 C1d2 H1d22 108.9988 no
C1d2 C1d3 C1d4 114.2(7) no
C1d2 C1d3 H1d31 109.5024 no
C1d2 C1d3 H1d32 109.4656 no
C1d4 C1d3 H1d31 109.5155 no
C1d4 C1d3 H1d32 109.4533 no
H1d31 C1d3 H1d32 104.211 no
C1d3 C1d4 C1d5 113.9(8) no
C1d3 C1d4 H1d41 109.4336 no
C1d3 C1d4 H1d42 109.4921 no
C1d5 C1d4 H1d41 109.4794 no
C1d5 C1d4 H1d42 109.4936 no
H1d41 C1d4 H1d42 104.6579 no
C1d4 C1d5 H1d51 109.3783 no
C1d4 C1d5 H1d52 109.5029 no
C1d4 C1d5 H1d53 109.4603 no
H1d51 C1d5 H1d52 109.4662 no
H1d51 C1d5 H1d53 109.4426 no
H1d52 C1d5 H1d53 109.5769 no
C2a1 N2 C2b1 111.5(5) no
C2b1 N2 C2c1 106.1(5) no
C2c1 N2 C2d1 110.8(5) no
N2 C2a1 C2a2 116.6(6) no
N2 C2a1 H2a11 109.4293 no
N2 C2a1 H2a12 109.4333 no
C2a2 C2a1 H2a11 109.5092 no
C2a2 C2a1 H2a12 109.4963 no
H2a11 C2a1 H2a12 101.267 no
C2a1 C2a2 C2a3 109.3(6) no
C2a1 C2a2 H2a21 109.4614 no
C2a1 C2a2 H2a22 109.4708 no
C2a3 C2a2 H2a21 109.4286 no
C2a3 C2a2 H2a22 109.4951 no
H2a21 C2a2 H2a22 109.6786 no
C2a2 C2a3 C2a4 112.8(6) no
C2a2 C2a3 H2a31 109.5301 no
C2a2 C2a3 H2a32 109.4557 no
C2a4 C2a3 H2a31 109.484 no
C2a4 C2a3 H2a32 109.4312 no
H2a31 C2a3 H2a32 105.8974 no
C2a3 C2a4 C2a5 112.1(7) no
C2a3 C2a4 H2a41 109.4955 no
C2a3 C2a4 H2a42 109.5285 no
C2a5 C2a4 H2a41 109.4465 no
C2a5 C2a4 H2a42 109.4248 no
H2a41 C2a4 H2a42 106.6775 no
C2a4 C2a5 H2a51 109.5503 no
C2a4 C2a5 H2a52 109.5081 no
C2a4 C2a5 H2a53 109.5362 no
H2a51 C2a5 H2a52 109.3798 no
H2a51 C2a5 H2a53 109.4183 no
H2a52 C2a5 H2a53 109.4342 no
N2 C2b1 C2b2 113.3(5) no
N2 C2b1 H2b11 109.4907 no
N2 C2b1 H2b12 109.5087 no
C2b2 C2b1 H2b11 109.4045 no
C2b2 C2b1 H2b12 109.5098 no
H2b11 C2b1 H2b12 105.3559 no
C2b1 C2b2 C2b3 111.9(6) no
C2b1 C2b2 H2b21 109.5911 no
C2b1 C2b2 H2b22 109.4868 no
C2b3 C2b2 H2b21 109.4466 no
C2b3 C2b2 H2b22 109.4034 no
C2b2 C2b3 C2b4 112.2(6) no
C2b2 C2b3 H2b31 109.4712 no
C2b2 C2b3 H2b32 109.4697 no
C2b4 C2b3 H2b31 109.4551 no
C2b4 C2b3 H2b32 109.4574 no
H2b31 C2b3 H2b32 106.6521 no
C2b3 C2b4 C2b5 113.3(7) no
C2b3 C2b4 H2b41 109.5287 no
C2b3 C2b4 H2b42 109.5679 no
C2b5 C2b4 H2b41 109.3413 no
C2b5 C2b4 H2b42 109.444 no
H2b41 C2b4 H2b42 105.333 no
C2b4 C2b5 H2b51 109.4629 no
C2b4 C2b5 H2b52 109.4369 no
C2b4 C2b5 H2b53 109.3207 no
H2b51 C2b5 H2b52 109.5854 no
H2b51 C2b5 H2b53 109.5156 no
H2b52 C2b5 H2b53 109.5056 no
N2 C2c1 C2c2 114.8(5) no
N2 C2c1 H2c11 109.5415 no
N2 C2c1 H2c12 109.45 no
C2c2 C2c1 H2c11 109.4654 no
C2c2 C2c1 H2c12 109.4159 no
H2c11 C2c1 H2c12 103.554 no
C2c1 C2c2 C2c3 111.1(5) no
C2c1 C2c2 H2c21 109.483 no
C2c1 C2c2 H2c22 109.5134 no
C2c3 C2c2 H2c21 109.3607 no
C2c3 C2c2 H2c22 109.5238 no
H2c21 C2c2 H2c22 107.7477 no
C2c2 C2c3 C2c4 115.9(6) no
C2c2 C2c3 H2c31 109.547 no
C2c2 C2c3 H2c32 109.551 no
C2c4 C2c3 H2c31 109.4183 no
C2c4 C2c3 H2c32 109.444 no
H2c31 C2c3 H2c32 102.0324 no
C2c3 C2c4 C2c5 112.2(7) no
C2c3 C2c4 H2c41 109.5261 no
C2c3 C2c4 H2c42 109.4839 no
C2c5 C2c4 H2c41 109.4397 no
C2c5 C2c4 H2c42 109.4084 no
H2c41 C2c4 H2c42 106.6784 no
C2c4 C2c5 H2c51 109.4975 no
C2c4 C2c5 H2c52 109.4409 no
C2c4 C2c5 H2c53 109.457 no
H2c51 C2c5 H2c52 109.5041 no
H2c51 C2c5 H2c53 109.4894 no
H2c52 C2c5 H2c53 109.4385 no
N2 C2d1 C2d2 115.9(5) no
N2 C2d1 H2d11 109.4661 no
N2 C2d1 H2d12 109.4446 no
C2d2 C2d1 H2d11 109.517 no
C2d2 C2d1 H2d12 109.4464 no
H2d11 C2d1 H2d12 102.2073 no
C2d1 C2d2 C2d3 111.8(5) no
C2d1 C2d2 H2d21 109.4543 no
C2d1 C2d2 H2d22 109.5206 no
C2d3 C2d2 H2d21 109.4788 no
C2d3 C2d2 H2d22 109.4826 no
H2d21 C2d2 H2d22 107.0114 no
C2d2 C2d3 C2d4 114.4(6) no
C2d2 C2d3 H2d31 109.4738 no
C2d2 C2d3 H2d32 109.5317 no
C2d4 C2d3 H2d31 109.4282 no
C2d4 C2d3 H2d32 109.4851 no
H2d31 C2d3 H2d32 103.9746 no
C2d3 C2d4 C2d5 113.4(7) no
C2d3 C2d4 H2d41 109.466 no
C2d3 C2d4 H2d42 109.5143 no
H2d41 C2d4 H2d42 105.2536 no
C3a1 N3 C3b1 111.7(5) no
C3a1 N3 C3c1 106.4(5) no
C3a1 N3 C3d1 110.9(4) no
C3b1 N3 C3c1 112.3(5) no
C3b1 N3 C3d1 105.6(5) no
N3 C3a1 C3a2 116.4(5) no
N3 C3a1 H3a11 109.5237 no
N3 C3a1 H3a12 109.5254 no
C3a2 C3a1 H3a11 109.4524 no
C3a2 C3a1 H3a12 109.4142 no
H3a11 C3a1 H3a12 101.5301 no
C3a1 C3a2 C3a3 110.6(6) no
C3a1 C3a2 H3a21 109.4987 no
C3a1 C3a2 H3a22 109.4485 no
C3a3 C3a2 H3a21 109.4753 no
C3a3 C3a2 H3a22 109.4197 no
H3a21 C3a2 H3a22 108.3972 no
C3a2 C3a3 C3a4 114.4(6) no
C3a2 C3a3 H3a31 109.4584 no
C3a2 C3a3 H3a32 109.4064 no
C3a4 C3a3 H3a31 109.5445 no
C3a4 C3a3 H3a32 109.4633 no
H3a31 C3a3 H3a32 104.1159 no
C3a3 C3a4 C3a5 112.4(6) no
C3a3 C3a4 H3a41 109.5212 no
C3a3 C3a4 H3a42 109.4472 no
C3a5 C3a4 H3a41 109.4812 no
C3a5 C3a4 H3a42 109.4664 no
H3a41 C3a4 H3a42 106.3109 no
C3a4 C3a5 H3a51 109.4545 no
C3a4 C3a5 H3a52 109.4989 no
C3a4 C3a5 H3a53 109.5071 no
H3a51 C3a5 H3a52 109.4186 no
H3a51 C3a5 H3a53 109.4582 no
H3a52 C3a5 H3a53 109.4901 no
N3 C3b1 C3b2 115.1(5) no
N3 C3b1 H3b11 109.5532 no
N3 C3b1 H3b12 109.4212 no
C3b2 C3b1 H3b11 109.5367 no
C3b2 C3b1 H3b12 109.3753 no
H3b11 C3b1 H3b12 103.2317 no
C3b1 C3b2 C3b3 109.7(6) no
C3b1 C3b2 H3b21 109.543 no
C3b1 C3b2 H3b22 109.3853 no
C3b3 C3b2 H3b21 109.4903 no
C3b3 C3b2 H3b22 109.4566 no
H3b21 C3b2 H3b22 109.212 no
C3b2 C3b3 C3b4 114.9(6) no
C3b2 C3b3 H3b31 109.4491 no
C3b2 C3b3 H3b32 109.4096 no
C3b4 C3b3 H3b31 109.5153 no
C3b4 C3b3 H3b32 109.47 no
H3b31 C3b3 H3b32 103.4697 no
C3b3 C3b4 C3b5 114.8(6) no
C3b5 C3b4 H3b41 109.4895 no
C3b5 C3b4 H3b42 109.4906 no
H3b41 C3b4 H3b42 103.6464 no
C3b4 C3b5 H3b51 109.5107 no
C3b4 C3b5 H3b52 109.4966 no
C3b4 C3b5 H3b53 109.4812 no
H3b51 C3b5 H3b52 109.4801 no
H3b51 C3b5 H3b53 109.4474 no
H3b52 C3b5 H3b53 109.4113 no
N3 C3c1 C3c2 116.4(5) no
N3 C3c1 H3c11 109.4434 no
N3 C3c1 H3c12 109.4597 no
C3c2 C3c1 H3c11 109.4706 no
C3c2 C3c1 H3c12 109.4822 no
H3c11 C3c1 H3c12 101.6168 no
C3c1 C3c2 C3c3 110.0(6) no
C3c1 C3c2 H3c21 109.4312 no
C3c1 C3c2 H3c22 109.4272 no
C3c3 C3c2 H3c21 109.5297 no
C3c3 C3c2 H3c22 109.5529 no
H3c21 C3c2 H3c22 108.8425 no
C3c2 C3c3 C3c4 114.6(6) no
C3c2 C3c3 H3c31 109.5371 no
C3c2 C3c3 H3c32 109.4759 no
C3c4 C3c3 H3c31 109.4638 no
C3c4 C3c3 H3c32 109.4015 no
H3c31 C3c3 H3c32 103.8616 no
C3c3 C3c4 C3c5 113.1(7) no
C3c3 C3c4 H3c41 109.5053 no
C3c3 C3c4 H3c42 109.536 no
C3c5 C3c4 H3c41 109.5604 no
C3c5 C3c4 H3c42 109.3496 no
H3c41 C3c4 H3c42 105.5502 no
C3c4 C3c5 H3c51 109.4882 no
C3c4 C3c5 H3c52 109.366 no
C3c4 C3c5 H3c53 109.6724 no
H3c51 C3c5 H3c52 109.2035 no
H3c51 C3c5 H3c53 109.5804 no
H3c52 C3c5 H3c53 109.5156 no
N3 C3d1 C3d2 117.2(5) no
N3 C3d1 H3d11 109.5342 no
N3 C3d1 H3d12 109.4251 no
C3d2 C3d1 H3d11 109.5343 no
C3d2 C3d1 H3d12 109.3901 no
H3d11 C3d1 H3d12 100.4005 no
C3d1 C3d2 C3d3 109.9(6) no
C3d1 C3d2 H3d21 109.3742 no
C3d1 C3d2 H3d22 109.5266 no
C3d3 C3d2 H3d21 109.4563 no
C3d3 C3d2 H3d22 109.5086 no
H3d21 C3d2 H3d22 109.0868 no
C3d2 C3d3 C3d4 114.5(7) no
C3d2 C3d3 H3d31 109.4819 no
C3d2 C3d3 H3d32 109.4854 no
C3d4 C3d3 H3d31 109.4366 no
C3d4 C3d3 H3d32 109.4945 no
H3d31 C3d3 H3d32 103.8803 no
C3d3 C3d4 C3d5 115.3(9) no
C3d3 C3d4 H4d41 109.4729 no
C3d3 C3d4 H4d42 109.521 no
C3d5 C3d4 H4d41 109.4575 no
C3d5 C3d4 H4d42 109.4831 no
H4d41 C3d4 H4d42 102.8397 no
C3d4 C3d5 H3d51 109.4311 no
C3d4 C3d5 H3d52 109.4475 no
C3d4 C3d5 H3d53 109.4549 no
H3d51 C3d5 H3d52 109.5023 no
H3d51 C3d5 H3d53 109.4759 no
H3d52 C3d5 H3d53 109.5156 no

loop_
_geom_bond_atom_site_label_1
_geom_bond_atom_site_label_2
_geom_bond_distance
_geom_bond_publ_flag
I1 Cu1 2.7707(15) no
I1 Cu2 2.8996(14) no
I1 Cu3 2.8475(13) no
I1 Cu4 2.7689(11) no
I1 Cu5 3.2633(13) no
I1 Cu6 2.9078(15) no
I2 Cu4 2.6804(16) no
I2 Cu5 2.5178(18) no
I3 Cu2 2.5492(10) no
I3 Cu4 2.5425(15) no
I4 Cu1 2.6987(10) no
I4 Cu4 2.6996(19) no
I4 Cu5 2.6920(16) no
I5 Cu1 2.5729(14) no
I5 Cu3 2.5517(18) no
I6 Cu1 2.7341(14) no
I6 Cu5 2.5149(15) no
I7 Cu2 2.6628(18) no
I7 Cu6 2.497(2) no
I8 Cu3 2.6877(13) no
I8 Cu6 2.5191(13) no
I9 Cu2 2.6631(19) no
I9 Cu3 2.6598(13) no
I9 Cu6 3.0123(19) no
Cu1 Cu3 2.7888(13) no
Cu1 Cu4 3.4773(16) no
Cu1 Cu5 2.5714(14) no
Cu2 Cu4 2.9044(14) no
Cu2 Cu6 2.5620(11) no
Cu3 Cu6 2.522(2) no
Cu4 Cu5 2.5415(17) no
N1 C1a1 1.518(8) no
N1 C1b1 1.519(10) no
N1 C1c1 1.519(7) no
N1 C1d1 1.521(9) no
C1a1 C1a2 1.512(8) no
C1a1 H1a11 0.9994 no
C1a1 H1a12 1.0004 no
C1a2 C1a3 1.516(9) no
C1a2 H1a21 1.0003 no
C1a2 H1a22 1.0001 no
C1a3 C1a4 1.525(9) no
C1a3 H1a31 1.0001 no
C1a3 H1a32 0.9999 no
C1a4 C1a5 1.508(14) no
C1a4 H1a41 1.0006 no
C1a4 H1a42 0.9994 no
C1a5 H1a51 0.9996 no
C1a5 H1a52 1.0004 no
C1a5 H1a53 1.0001 no
C1b1 C1b2 1.509(11) no
C1b1 H1b1 0.9994 no
C1b1 H1b2 1.0001 no
C1b2 C1b3 1.526(12) no
C1b2 H1b21 1.0002 no
C1b2 H1b22 0.9998 no
C1b3 C1b4 1.518(13) no
C1b3 H1b31 1.0007 no
C1b3 H1b32 1.0007 no
C1b4 C1b5 1.521(10) no
C1b4 H1b41 1.0008 no
C1b4 H1b42 0.9991 no
C1b5 H1b51 1.0007 no
C1b5 H1b52 1.0003 no
C1b5 H1b53 0.9998 no
C1c1 C1c2 1.525(8) no
C1c1 H1c11 1.0013 no
C1c1 H1c12 0.9998 no
C1c2 C1c3 1.529(9) no
C1c2 H1c21 0.9998 no
C1c2 H1c22 1.0002 no
C1c3 C1c4 1.532(9) no
C1c3 H1c31 1.0005 no
C1c3 H1c32 0.9988 no
C1c4 C1c5 1.519(9) no
C1c4 H1c41 0.9998 no
C1c4 H1c42 1.0006 no
C1c5 H1c51 0.9998 no
C1c5 H1c52 1.0004 no
C1c5 H1c53 1.0004 no
C1d1 C1d2 1.509(12) no
C1d1 H1d11 1.0005 no
C1d1 H1d12 1.0007 no
C1d2 C1d3 1.519(11) no
C1d2 H1d21 0.9993 no
C1d2 H1d22 0.9995 no
C1d3 C1d4 1.502(14) no
C1d3 H1d31 1.0001 no
C1d3 H1d32 1.0008 no
C1d4 C1d5 1.511(14) no
C1d4 H1d41 0.9999 no
C1d4 H1d42 0.9995 no
C1d5 H1d51 1.0009 no
C1d5 H1d52 0.9992 no
C1d5 H1d53 0.9995 no
N2 C2a1 1.509(9) no
N2 C2b1 1.525(7) no
N2 C2c1 1.512(9) no
N2 C2d1 1.517(8) no
C2a1 C2a2 1.508(9) no
C2a1 H2a11 1.0001 no
C2a1 H2a12 1.0005 no
C2a2 C2a3 1.536(11) no
C2a2 H2a21 1 no
C2a2 H2a22 0.9995 no
C2a3 C2a4 1.502(10) no
C2a3 H2a31 0.9998 no
C2a3 H2a32 1.0007 no
C2a4 C2a5 1.527(14) no
C2a4 H2a41 1.0004 no
C2a4 H2a42 1.0004 no
C2a5 H2a51 1.0007 no
C2a5 H2a52 1.0005 no
C2a5 H2a53 1 no
C2b1 C2b2 1.544(10) no
C2b1 H2b11 1.0002 no
C2b1 H2b12 0.9993 no
C2b2 C2b3 1.526(9) no
C2b2 H2b21 0.9995 no
C2b2 H2b22 1.0008 no
C2b3 C2b4 1.510(11) no
C2b3 H2b31 1.0002 no
C2b3 H2b32 0.9993 no
C2b4 C2b5 1.507(9) no
C2b4 H2b41 1.001 no
C2b4 H2b42 0.9997 no
C2b5 H2b51 0.9992 no
C2b5 H2b52 0.9993 no
C2b5 H2b53 1.0002 no
C2c1 C2c2 1.510(8) no
C2c1 H2c11 0.9986 no
C2c1 H2c12 1.0006 no
C2c2 C2c3 1.524(11) no
C2c2 H2c21 1.0011 no
C2c2 H2c22 0.9992 no
C2c3 C2c4 1.526(11) no
C2c3 H2c31 0.9997 no
C2c3 H2c32 0.9997 no
C2c4 C2c5 1.534(12) no
C2c4 H2c41 0.9995 no
C2c4 H2c42 1.0002 no
C2c5 H2c51 0.9995 no
C2c5 H2c52 1.0001 no
C2c5 H2c53 1.0003 no
C2d1 C2d2 1.508(10) no
C2d1 H2d11 0.9992 no
C2d1 H2d12 1.0001 no
C2d2 C2d3 1.539(10) no
C2d2 H2d21 1.0002 no
C2d2 H2d22 0.9998 no
C2d3 C2d4 1.508(10) no
C2d3 H2d31 1.001 no
C2d3 H2d32 1.0001 no
C2d4 C2d5 1.510(14) no
C2d4 H2d41 1 no
C2d4 H2d42 1.0004 no
C2d5 H2d51 1 no
C2d5 H2d52 1 no
C2d5 H2d53 1 no
N3 C3a1 1.511(9) no
N3 C3b1 1.525(9) no
N3 C3c1 1.505(9) no
N3 C3d1 1.533(7) no
C3a1 C3a2 1.535(10) no
C3a1 H3a11 0.9998 no
C3a1 H3a12 1 no
C3a2 C3a3 1.531(10) no
C3a2 H3a21 0.9994 no
C3a2 H3a22 1.0001 no
C3a3 C3a4 1.528(11) no
C3a3 H3a31 0.9994 no
C3a3 H3a32 1.0004 no
C3a4 C3a5 1.510(11) no
C3a4 H3a41 0.9996 no
C3a4 H3a42 1.0001 no
C3a5 H3a51 1.0005 no
C3a5 H3a52 1.0001 no
C3a5 H3a53 0.9996 no
C3b1 C3b2 1.523(7) no
C3b1 H3b11 0.9989 no
C3b1 H3b12 1.0007 no
C3b2 C3b3 1.533(11) no
C3b2 H3b21 0.999 no
C3b2 H3b22 1.0004 no
C3b3 C3b4 1.526(10) no
C3b3 H3b31 0.9991 no
C3b3 H3b32 0.9997 no
C3b4 C3b5 1.532(11) no
C3b4 H3b41 0.9998 no
C3b4 H3b42 1.0001 no
C3b5 H3b51 0.9997 no
C3b5 H3b52 1.0002 no
C3b5 H3b53 1.0006 no
C3c1 C3c2 1.531(10) no
C3c1 H3c11 0.9998 no
C3c1 H3c12 0.9994 no
C3c2 C3c3 1.524(11) no
C3c2 H3c21 0.9998 no
C3c2 H3c22 1.0002 no
C3c3 C3c4 1.502(10) no
C3c3 H3c31 0.9989 no
C3c3 H3c32 1.0002 no
C3c4 C3c5 1.493(14) no
C3c4 H3c41 1.0004 no
C3c4 H3c42 1.0007 no
C3c5 H3c51 1.0013 no
C3c5 H3c52 1.0021 no
C3c5 H3c53 0.9974 no
C3d1 C3d2 1.498(10) no
C3d1 H3d11 0.9989 no
C3d1 H3d12 1.0003 no
C3d2 C3d3 1.521(8) no
C3d2 H3d21 1.0005 no
C3d2 H3d22 0.999 no
C3d3 C3d4 1.512(11) no
C3d3 H3d31 1.001 no
C3d3 H3d32 0.9999 no
C3d4 C3d5 1.43(2) no
C3d4 H4d41 1.0003 no
C3d4 H4d42 0.9996 no
C3d5 H3d51 1.0001 no
C3d5 H3d52 0.9996 no
C3d5 H3d53 0.9999 no
